data_2208750
loop_
_publ_author_name
'Andreas Fischer'

_publ_section_title
;(<i>R</i>)-1-Phenylethanaminium--(<i>S</i>,<i>S</i>)-2,3-dibromosuccinate--(<i>R</i>,<i>R</i>)-2,3-dibromosuccinic
 acid--water (2/1/1/2)
;
_journal_coeditor_code WN2006
_journal_issue 4
_journal_name_full 'Acta Crystallographica Section E'
_journal_page_first o1281
_journal_page_last o1283
_journal_paper_doi 10.1107/S1600536806007628
_journal_volume 62
_journal_year 2006
_chemical_formula_iupac 'C8 H12 N +, 0.5C4 H2 Br2 O4 2-, 0.5C4 H4 Br2 O4, H2 O'
_chemical_formula_moiety 'C8 H12 N +, 0.5C4 H2 Br2 O4 2-, 0.5C4 H4 Br2 O4, H2 O'
_chemical_formula_sum 'C12 H17 Br2 N O5'
_chemical_formula_weight 415.07
_chemical_name_systematic
;
(R)-1-Phenylethanaminium--(S,S)-2,3-dibromosuccinate--
(R,R)-2,3-dibromosuccinic acid--water (2/1/1/2)
;
_space_group_IT_number 18
_symmetry_cell_setting orthorhombic
_symmetry_space_group_name_Hall 'P 2 2ab'
_symmetry_space_group_name_H-M 'P 21 21 2'
_atom_sites_solution_primary direct
_atom_sites_solution_secondary difmap
_cell_angle_alpha 90.00
_cell_angle_beta 90.00
_cell_angle_gamma 90.00
_cell_formula_units_Z 4
_cell_length_a 12.609(2)
_cell_length_b 13.235(3)
_cell_length_c 9.689(2)
_cell_measurement_reflns_used 39
_cell_measurement_temperature 299
_cell_measurement_theta_max 20.22
_cell_measurement_theta_min 8.01
_cell_volume 1616.9(6)
_computing_cell_refinement 'DIRAX/LSQ (Duisenberg <i>et al.</i>,  2003)'
_computing_data_collection 'COLLECT (Nonius, 1999)'
_computing_data_reduction 'EvalCCD (Duisenberg, 1992)'
_computing_molecular_graphics 'DIAMOND (Brandenburg, 2005)'
_computing_publication_material 'maXus (Mackay <i>et al.</i>,  1999)'
_computing_structure_refinement 'SHELXL97 (Sheldrick, 1997)'
_computing_structure_solution 'SHELXS97 (Sheldrick, 1997)'
_diffrn_measured_fraction_theta_full 0.986
_diffrn_measured_fraction_theta_max 0.986
_diffrn_measurement_device 'Bruker--Nonius KappaCCD'
_diffrn_measurement_method '\f and \w'
_diffrn_radiation_source 'fine-focus sealed tube'
_diffrn_radiation_type ' MoK\a'
_diffrn_reflns_av_R_equivalents 0.075
_diffrn_reflns_av_sigmaI/netI 0.057
_diffrn_reflns_limit_h_max 15
_diffrn_reflns_limit_h_min -16
_diffrn_reflns_limit_k_max 17
_diffrn_reflns_limit_k_min -16
_diffrn_reflns_limit_l_max 12
_diffrn_reflns_limit_l_min -11
_diffrn_reflns_number 12294
_diffrn_reflns_theta_full 27.51
_diffrn_reflns_theta_max 27.51
_diffrn_reflns_theta_min 4.51
_diffrn_standards_number 0
_exptl_absorpt_coefficient_mu 5.030
_exptl_absorpt_correction_T_max 0.759
_exptl_absorpt_correction_T_min 0.265
_exptl_absorpt_correction_type numerical
_exptl_absorpt_process_details '(HABITUS; Herrendorf & B\"arnighausen, 1997)'
_exptl_crystal_colour colourless
_exptl_crystal_density_diffrn 1.705
_exptl_crystal_density_method 'not measured'
_exptl_crystal_description fragment
_exptl_crystal_F_000 824
_exptl_crystal_size_max 0.40
_exptl_crystal_size_mid 0.30
_exptl_crystal_size_min 0.14
_refine_diff_density_max 0.648
_refine_diff_density_min -0.603
_refine_ls_abs_structure_details 'Flack (1983), 1550 Friedel pairs'
_refine_ls_abs_structure_Flack 0.00(3)
_refine_ls_extinction_method none
_refine_ls_goodness_of_fit_ref 1.21
_refine_ls_hydrogen_treatment constr
_refine_ls_matrix_type full
_refine_ls_number_parameters 181
_refine_ls_number_reflns 3652
_refine_ls_number_restraints 0
_refine_ls_restrained_S_all 1.21
_refine_ls_R_factor_all 0.104
_refine_ls_R_factor_gt 0.059
_refine_ls_shift/su_max 0.000
_refine_ls_shift/su_mean 0.000
_refine_ls_structure_factor_coef Fsqd
_refine_ls_weighting_details 'calc w=1/[\s^2^(Fo^2^)+(0.0061P)^2^+4.8215P] where P=(Fo^2^+2Fc^2^)/3'
_refine_ls_weighting_scheme calc
_refine_ls_wR_factor_gt 0.099
_refine_ls_wR_factor_ref 0.120
_reflns_number_gt 2529
_reflns_number_total 3652
_reflns_threshold_expression I>2\s(I)
_cod_data_source_file wn2006.cif
_cod_data_source_block I
_cod_original_cell_volume 1616.8(6)
_cod_database_code 2208750

loop_
_symmetry_equiv_pos_as_xyz
'x, y, z'
'-x, -y, z'
'x+1/2, -y+1/2, -z'
'-x+1/2, y+1/2, -z'

loop_
_atom_site_type_symbol
_atom_site_label
_atom_site_fract_x
_atom_site_fract_y
_atom_site_fract_z
_atom_site_U_iso_or_equiv
_atom_site_adp_type
_atom_site_calc_flag
_atom_site_refinement_flags
_atom_site_occupancy
Br Br1 0.13275(8) 0.46912(9) 0.39939(7) 0.0718(3) Uani d . 1
O O3 0.1973(4) -0.0311(4) 0.1058(5) 0.0488(15) Uani d . 1
H H3 0.2391 -0.0029 0.0338 0.059 Uiso d R 1
O O4 0.0908(4) 0.1007(4) 0.0783(6) 0.0485(14) Uani d . 1
C C3 0.1185(6) 0.0227(5) 0.1366(6) 0.0310(15) Uani d . 1
C C4 0.0567(5) -0.0154(6) 0.2623(6) 0.0338(16) Uani d . 1
H H4 0.0612 -0.0893 0.2662 0.041 Uiso calc R 1
O O1 0.1979(4) 0.5360(4) 0.0837(5) 0.0462(13) Uani d . 1
C C1 0.1186(6) 0.4810(5) 0.1150(6) 0.0316(14) Uani d . 1
O O2 0.0919(4) 0.4059(4) 0.0548(6) 0.0461(14) Uani d . 1
C C2 0.0560(5) 0.5188(6) 0.2401(6) 0.0319(16) Uani d . 1
H H2 0.0688 0.5918 0.2358 0.038 Uiso d R 1
N N1 0.2072(4) 0.2464(5) 0.9049(5) 0.0393(12) Uani d . 1
H H1A 0.2724 0.2510 0.8980 0.047 Uiso d R 1
H H1B 0.1816 0.3129 0.9384 0.047 Uiso d R 1
H H1C 0.1816 0.2088 0.9684 0.047 Uiso d R 1
C C11 0.1695(5) 0.2197(5) 0.7626(8) 0.0377(17) Uani d . 1
H H11 0.1841 0.1479 0.7475 0.045 Uiso d R 1
C C10 0.0511(5) 0.2345(6) 0.7540(7) 0.0395(17) Uani d . 1
C C9 0.0066(9) 0.3289(7) 0.7463(11) 0.066(3) Uani d . 1
H H9 0.0495 0.3861 0.7482 0.079 Uiso d R 1
C C5 -0.0126(8) 0.1520(7) 0.7563(11) 0.064(3) Uani d . 1
H H5 0.0173 0.0878 0.7598 0.077 Uiso calc R 1
C C8 -0.1032(10) 0.3392(10) 0.7368(12) 0.084(4) Uani d . 1
H H8 -0.1333 0.4029 0.7272 0.100 Uiso d R 1
C C6 -0.1231(10) 0.1628(10) 0.7534(12) 0.088(4) Uani d . 1
H H6 -0.1746 0.1013 0.7617 0.105 Uiso d R 1
C C7 -0.1653(7) 0.2561(13) 0.7407(11) 0.088(3) Uani d . 1
H H7 -0.2385 0.2633 0.7342 0.106 Uiso d R 1
C C12 0.2329(6) 0.2793(7) 0.6574(9) 0.057(2) Uani d . 1
H H12A 0.2181 0.2540 0.5666 0.069 Uiso d R 1
H H12B 0.3072 0.2721 0.6767 0.069 Uiso d R 1
H H12C 0.2136 0.3493 0.6624 0.069 Uiso d R 1
O O5 0.0685(3) 0.7490(5) 0.0978(5) 0.0528(12) Uani d . 1
H H5A 0.0275 0.8026 0.0911 0.063 Uiso d PR 1
H H5B 0.0278 0.7009 0.0712 0.063 Uiso d R 1
Br Br2 0.12994(8) 0.04180(8) 0.42145(7) 0.0578(3) Uani d . 1

loop_
_atom_site_aniso_label
_atom_site_aniso_U_11
_atom_site_aniso_U_22
_atom_site_aniso_U_33
_atom_site_aniso_U_12
_atom_site_aniso_U_13
_atom_site_aniso_U_23
Br1 0.0415(5) 0.1352(10) 0.0386(4) 0.0213(7) -0.0113(4) 0.0044(5)
O3 0.041(3) 0.050(3) 0.056(3) 0.023(3) 0.024(2) 0.020(3)
O4 0.038(3) 0.049(3) 0.059(3) 0.014(2) 0.014(3) 0.020(3)
C3 0.026(4) 0.038(4) 0.029(3) -0.005(3) -0.001(3) 0.007(3)
C4 0.027(3) 0.043(4) 0.031(3) -0.006(3) -0.001(3) 0.002(3)
O1 0.035(3) 0.046(3) 0.057(3) -0.006(2) 0.016(2) -0.015(3)
C1 0.024(3) 0.038(4) 0.033(3) 0.005(3) -0.004(3) -0.007(3)
O2 0.039(3) 0.044(3) 0.055(3) -0.010(2) 0.015(3) -0.015(3)
C2 0.025(3) 0.044(4) 0.026(3) 0.000(3) -0.002(2) -0.003(3)
N1 0.034(2) 0.045(3) 0.039(3) 0.002(3) -0.004(2) -0.002(3)
C11 0.043(4) 0.026(4) 0.045(4) 0.003(3) -0.005(3) -0.003(3)
C10 0.044(4) 0.038(5) 0.036(4) 0.000(4) -0.005(3) 0.001(4)
C9 0.057(6) 0.055(6) 0.086(7) 0.000(5) -0.006(6) 0.015(6)
C5 0.053(6) 0.052(5) 0.086(7) -0.015(4) -0.013(5) -0.003(5)
C8 0.077(9) 0.093(9) 0.081(7) 0.029(7) -0.015(7) 0.016(7)
C6 0.056(7) 0.107(9) 0.101(8) -0.041(7) 0.001(7) -0.014(7)
C7 0.050(5) 0.129(10) 0.085(7) 0.017(9) -0.017(5) 0.009(10)
C12 0.058(5) 0.068(7) 0.046(5) -0.008(4) 0.001(4) 0.012(4)
O5 0.038(2) 0.040(2) 0.080(4) 0.004(3) -0.017(2) -0.004(4)
Br2 0.0392(4) 0.0955(7) 0.0389(4) -0.0126(5) -0.0101(3) -0.0114(4)

loop_
_atom_type_symbol
_atom_type_description
_atom_type_scat_dispersion_real
_atom_type_scat_dispersion_imag
_atom_type_scat_source
C C 0.0033 0.0016 'International Tables Vol C Tables 4.2.6.8 and 6.1.1.4'
H H 0.0000 0.0000 'International Tables Vol C Tables 4.2.6.8 and 6.1.1.4'
Br Br -0.2901 2.4595 'International Tables Vol C Tables 4.2.6.8 and 6.1.1.4'
N N 0.0061 0.0033 'International Tables Vol C Tables 4.2.6.8 and 6.1.1.4'
O O 0.0106 0.0060 'International Tables Vol C Tables 4.2.6.8 and 6.1.1.4'

loop_
_diffrn_radiation_wavelength
0.71073

loop_
_geom_angle_atom_site_label_1
_geom_angle_atom_site_label_2
_geom_angle_atom_site_label_3
_geom_angle_site_symmetry_1
_geom_angle
_geom_angle_publ_flag
C3 O3 H3 . 112.9 n
O4 C3 O3 . 126.3(6) n
O4 C3 C4 . 119.9(6) n
O3 C3 C4 . 113.8(6) n
C4 C4 C3 2 113.5(5) n
C4 C4 Br2 2 110.4(4) n
C3 C4 Br2 . 105.1(4) n
C4 C4 H4 2 109.3 n
C3 C4 H4 . 109.3 n
Br2 C4 H4 . 109.3 n
O2 C1 O1 . 125.3(7) n
O2 C1 C2 . 120.7(6) n
O1 C1 C2 . 114.0(6) n
C2 C2 C1 2_565 112.2(5) n
C2 C2 Br1 2_565 111.0(4) n
C1 C2 Br1 . 105.2(4) n
C2 C2 H2 2_565 118.8 n
C1 C2 H2 . 101.7 n
Br1 C2 H2 . 106.6 n
C11 N1 H1A . 105.0 n
C11 N1 H1B . 113.9 n
H1A N1 H1B . 106.5 n
C11 N1 H1C . 113.9 n
H1A N1 H1C . 118.6 n
H1B N1 H1C . 99.1 n
N1 C11 C10 . 109.5(6) n
N1 C11 C12 . 109.1(6) n
C10 C11 C12 . 114.7(6) n
N1 C11 H11 . 107.8 n
C10 C11 H11 . 107.7 n
C12 C11 H11 . 107.8 n
C5 C10 C9 . 119.5(7) n
C5 C10 C11 . 118.8(8) n
C9 C10 C11 . 121.7(8) n
C10 C9 C8 . 119.9(10) n
C10 C9 H9 . 120.1 n
C8 C9 H9 . 120.0 n
C10 C5 C6 . 120.5(10) n
C10 C5 H5 . 119.8 n
C6 C5 H5 . 119.8 n
C7 C8 C9 . 119.7(10) n
C7 C8 H8 . 120.3 n
C9 C8 H8 . 120.0 n
C7 C6 C5 . 119.1(10) n
C7 C6 H6 . 118.4 n
C5 C6 H6 . 122.5 n
C6 C7 C8 . 121.2(9) n
C6 C7 H7 . 119.4 n
C8 C7 H7 . 119.3 n
C11 C12 H12A . 109.4 n
C11 C12 H12B . 109.4 n
H12A C12 H12B . 109.5 n
C11 C12 H12C . 109.6 n
H12A C12 H12C . 109.5 n
H12B C12 H12C . 109.5 n
H5A O5 H5B . 102.9 n

loop_
_geom_bond_atom_site_label_1
_geom_bond_atom_site_label_2
_geom_bond_site_symmetry_2
_geom_bond_distance
_geom_bond_publ_flag
C1 C2 . 1.530(9) n
C1 O1 . 1.273(9) n
C1 O2 . 1.201(8) n
C2 C2 2_565 1.497(13) n
C2 H2 . 0.9817 n
C2 Br1 . 1.936(6) n
C3 O3 . 1.258(8) n
C3 O4 . 1.229(8) n
C3 C4 . 1.531(8) n
O3 H3 . 0.9517 n
C4 C4 2 1.487(13) n
C4 Br2 . 1.950(7) n
C4 H4 . 0.9800 n
N1 C11 . 1.500(8) n
N1 H1A . 0.8265 n
N1 H1B . 0.9934 n
N1 H1C . 0.8541 n
C11 C10 . 1.508(9) n
C11 C12 . 1.516(10) n
C11 H11 . 0.9800 n
C10 C5 . 1.356(11) n
C10 C9 . 1.372(12) n
C9 C8 . 1.393(15) n
C9 H9 . 0.9300 n
C5 C6 . 1.401(17) n
C5 H5 . 0.9300 n
C8 C7 . 1.351(16) n
C8 H8 . 0.9300 n
C6 C7 . 1.350(16) n
C6 H6 . 1.0437 n
C7 H7 . 0.9300 n
C12 H12A . 0.9601 n
C12 H12B . 0.9600 n
C12 H12C . 0.9600 n
O5 H5A . 0.8801 n
O5 H5B . 0.8569 n

loop_
_geom_hbond_atom_site_label_D
_geom_hbond_atom_site_label_H
_geom_hbond_atom_site_label_A
_geom_hbond_site_symmetry_A
_geom_hbond_distance_DH
_geom_hbond_distance_HA
_geom_hbond_distance_DA
_geom_hbond_angle_DHA
_geom_hbond_publ_flag
O3 H3 O1 4_545 0.95 1.48 2.431(6) 177 y
N1 H1A O5 4_546 0.83 2.01 2.828(6) 172 y
N1 H1B O2 1_556 0.99 2.02 2.947(8) 155 y
N1 H1C O4 1_556 0.85 2.12 2.948(8) 164 y
O5 H5A O4 2_565 0.88 1.97 2.833(8) 167 y
O5 H5B O2 2_565 0.86 2.07 2.910(8) 165 y
